data_2023539
loop_
_publ_author_name
'Lauer, Moira K.'
'Balaich, Gary J.'
'Iacono, Scott T.'
'Weeks, Nathan J.'

_publ_section_title
;
 Molecular and crystal structure of
 2,5-bis[(4-fluorophenyl)iminomethyl]furan
;
_journal_coeditor_code WM5760
_journal_issue 7
_journal_name_full 'Acta Crystallographica Section E Crystallographic Communications'
_journal_paper_doi 10.1107/S2056989025005006
_journal_volume 81
_journal_year 2025
_chemical_formula_iupac 'C18 H12 F2 N2 O'
_chemical_formula_moiety 'C18 H12 F2 N2 O'
_chemical_formula_sum 'C18 H12 F2 N2 O'
_chemical_formula_weight 310.30
_chemical_name_systematic
;
2,5-Bis[(4-fluorophenyl)iminomethyl]furan
;
_space_group_crystal_system monoclinic
_space_group_IT_number 15
_space_group_name_Hall '-C 2yc'
_space_group_name_H-M_alt 'C 1 2/c 1'
_atom_sites_solution_hydrogens mixed
_atom_sites_solution_primary dual
_audit_creation_method
;
Olex2 1.5
(compiled 2025.03.04 svn.red2d20d0 for OlexSys, GUI svn.r7188)
;
_cell_angle_alpha 90
_cell_angle_beta 95.5021(8)
_cell_angle_gamma 90
_cell_formula_units_Z 4
_cell_length_a 32.9033(3)
_cell_length_b 6.02694(5)
_cell_length_c 7.14998(6)
_cell_measurement_reflns_used 10588
_cell_measurement_temperature 100.0(2)
_cell_measurement_theta_max 68.7750
_cell_measurement_theta_min 2.7020
_cell_volume 1411.35(2)
_computing_cell_refinement
;
CrysAlisPro (Rigaku OD, 2023)
;
_computing_data_collection
;
CrysAlisPro (Rigaku OD, 2023)
;
_computing_data_reduction
;
CrysAlisPro (Rigaku OD, 2023)
;
_computing_molecular_graphics
;
Olex2 (Dolomanov <i>et al.</i>,  2009)
;
_computing_publication_material
;
Olex2 (Dolomanov <i>et al.</i>,  2009)
;
_computing_structure_refinement
;
SHELXL (Sheldrick, 2015b)
;
_computing_structure_solution
;
<i>SHELXT</i> (Sheldrick, 2015a)
;
_diffrn_ambient_temperature 100.0(2)
_diffrn_detector 'Hybrid Pixel Array Detector'
_diffrn_detector_area_resol_mean 10.0000
_diffrn_measured_fraction_theta_full 1.000
_diffrn_measured_fraction_theta_max 0.998
_diffrn_measurement_device 'four-circle diffractometer'
_diffrn_measurement_device_type 'XtaLAB Synergy, Dualflex, HyPix3000'
_diffrn_measurement_method '\w scans'
_diffrn_radiation_monochromator mirror
_diffrn_radiation_probe x-ray
_diffrn_radiation_type 'Cu K\a'
_diffrn_radiation_wavelength 1.54184
_diffrn_reflns_av_R_equivalents 0.0280
_diffrn_reflns_av_unetI/netI 0.0125
_diffrn_reflns_limit_h_max 39
_diffrn_reflns_limit_h_min -31
_diffrn_reflns_limit_k_max 7
_diffrn_reflns_limit_k_min -7
_diffrn_reflns_limit_l_max 8
_diffrn_reflns_limit_l_min -8
_diffrn_reflns_number 13137
_diffrn_reflns_theta_full 67.684
_diffrn_reflns_theta_max 68.884
_diffrn_reflns_theta_min 2.698
_diffrn_source 'micro-focus sealed X-ray tube'
_exptl_absorpt_coefficient_mu 0.927
_exptl_absorpt_correction_T_max 1.000
_exptl_absorpt_correction_T_min 0.671
_exptl_absorpt_correction_type gaussian
_exptl_absorpt_process_details
;
(CrysAlisPro; Rigaku OD, 2023)
;
_exptl_crystal_colour 'clear greenish yellow'
_exptl_crystal_density_diffrn 1.460
_exptl_crystal_description 'rectangular prism'
_exptl_crystal_F_000 640
_exptl_crystal_size_max 0.208
_exptl_crystal_size_mid 0.107
_exptl_crystal_size_min 0.072
_refine_diff_density_max 0.201
_refine_diff_density_min -0.168
_refine_ls_extinction_coef 0.00100(16)
_refine_ls_extinction_expression Fc^*^=kFc[1+0.001xFc^2^\l^3^/sin(2\q)]^-1/4^
_refine_ls_extinction_method
;
SHELXL-2019/2 (Sheldrick 2015b)
;
_refine_ls_goodness_of_fit_ref 1.050
_refine_ls_hydrogen_treatment mixed
_refine_ls_matrix_type full
_refine_ls_number_parameters 114
_refine_ls_number_reflns 1312
_refine_ls_number_restraints 0
_refine_ls_restrained_S_all 1.050
_refine_ls_R_factor_all 0.0297
_refine_ls_R_factor_gt 0.0286
_refine_ls_shift/su_max 0.001
_refine_ls_shift/su_mean 0.000
_refine_ls_structure_factor_coef Fsqd
_refine_ls_weighting_details 'w=1/[\s^2^(Fo^2^)+(0.0395P)^2^+1.1690P] where P=(Fo^2^+2Fc^2^)/3'
_refine_ls_weighting_scheme calc
_refine_ls_wR_factor_gt 0.0769
_refine_ls_wR_factor_ref 0.0779
_reflns_number_gt 1252
_reflns_number_total 1312
_reflns_threshold_expression 'I > 2\s(I)'
_cod_data_source_file wm5760.cif
_cod_data_source_block I
_cod_original_sg_symbol_H-M 'C 2/c'
_cod_database_code 2023539
_shelx_space_group_comment
;
The symmetry employed for this shelxl refinement is uniquely defined
by the following loop, which should always be used as a source of
symmetry information in preference to the above space-group names.
They are only intended as comments.
;
_shelx_estimated_absorpt_t_min 0.831
_shelx_estimated_absorpt_t_max 0.936

loop_
_space_group_symop_operation_xyz
'x, y, z'
'-x, y, -z+1/2'
'x+1/2, y+1/2, z'
'-x+1/2, y+1/2, -z+1/2'
'-x, -y, -z'
'x, -y, z-1/2'
'-x+1/2, -y+1/2, -z'
'x+1/2, -y+1/2, z-1/2'

loop_
_atom_site_type_symbol
_atom_site_label
_atom_site_fract_x
_atom_site_fract_y
_atom_site_fract_z
_atom_site_U_iso_or_equiv
_atom_site_adp_type
_atom_site_calc_flag
_atom_site_occupancy
_atom_site_disorder_assembly
_atom_site_disorder_group
C C1 0.51924(3) 0.11462(17) 0.30286(14) 0.0162(3) Uani d 1 . .
F F1 0.73109(2) 0.88737(12) 0.71765(9) 0.0280(2) Uani d 1 . .
N N1 0.57648(3) 0.62961(15) 0.42481(12) 0.0158(2) Uani d 1 . .
O O1 0.500000 0.46983(17) 0.250000 0.0150(3) Uani d 1 . .
C C2 0.52992(3) 0.33229(18) 0.33073(14) 0.0152(2) Uani d 1 . .
C C3 0.56719(3) 0.42300(18) 0.41997(14) 0.0160(2) Uani d 1 . .
H H3 0.586445 0.322231 0.480032 0.019 Uiso calc 1 . .
C C4 0.61637(3) 0.68551(17) 0.50427(14) 0.0149(2) Uani d 1 . .
C C5 0.62174(3) 0.88471(17) 0.60383(14) 0.0165(3) Uani d 1 . .
H H5 0.598685 0.974298 0.621945 0.020 Uiso calc 1 . .
C C6 0.66028(3) 0.95307(19) 0.67642(14) 0.0185(3) Uani d 1 . .
H H6 0.663913 1.088192 0.744385 0.022 Uiso calc 1 . .
C C7 0.69331(3) 0.81989(19) 0.64753(15) 0.0189(3) Uani d 1 . .
C C8 0.68949(3) 0.62270(19) 0.54995(15) 0.0180(3) Uani d 1 . .
C C9 0.65075(3) 0.55601(18) 0.47783(14) 0.0163(3) Uani d 1 . .
H H9 0.647485 0.420854 0.409678 0.020 Uiso calc 1 . .
H H1 0.5356(4) -0.012(2) 0.3467(17) 0.019(3) Uiso d 1 . .
H H8 0.7127(4) 0.537(2) 0.5300(19) 0.027(4) Uiso d 1 . .

loop_
_atom_site_aniso_label
_atom_site_aniso_U_11
_atom_site_aniso_U_22
_atom_site_aniso_U_33
_atom_site_aniso_U_12
_atom_site_aniso_U_13
_atom_site_aniso_U_23
C1 0.0153(6) 0.0160(5) 0.0175(5) 0.0018(4) 0.0024(4) 0.0015(4)
F1 0.0172(4) 0.0342(4) 0.0314(4) -0.0070(3) -0.0038(3) -0.0062(3)
N1 0.0146(5) 0.0164(5) 0.0162(4) 0.0003(3) 0.0004(3) -0.0007(3)
O1 0.0130(5) 0.0137(5) 0.0179(5) 0.000 -0.0010(4) 0.000
C2 0.0138(5) 0.0168(5) 0.0149(5) 0.0023(4) 0.0011(4) 0.0014(4)
C3 0.0153(5) 0.0165(5) 0.0160(5) 0.0021(4) 0.0011(4) 0.0013(4)
C4 0.0165(5) 0.0146(5) 0.0133(5) -0.0007(4) 0.0004(4) 0.0030(4)
C5 0.0191(6) 0.0143(5) 0.0162(5) 0.0016(4) 0.0022(4) 0.0025(4)
C6 0.0240(6) 0.0161(5) 0.0155(5) -0.0030(4) 0.0019(4) -0.0004(4)
C7 0.0156(5) 0.0236(6) 0.0169(5) -0.0053(4) -0.0012(4) 0.0022(4)
C8 0.0161(6) 0.0203(6) 0.0177(5) 0.0021(4) 0.0021(4) 0.0019(4)
C9 0.0187(5) 0.0152(5) 0.0149(5) -0.0001(4) 0.0009(4) 0.0007(4)

loop_
_atom_type_symbol
_atom_type_description
_atom_type_scat_dispersion_real
_atom_type_scat_dispersion_imag
_atom_type_scat_source
C C 0.0181 0.0091 'International Tables Vol C Tables 4.2.6.8 and 6.1.1.4'
H H 0.0000 0.0000 'International Tables Vol C Tables 4.2.6.8 and 6.1.1.4'
N N 0.0311 0.0180 'International Tables Vol C Tables 4.2.6.8 and 6.1.1.4'
O O 0.0492 0.0322 'International Tables Vol C Tables 4.2.6.8 and 6.1.1.4'
F F 0.0727 0.0534 'International Tables Vol C Tables 4.2.6.8 and 6.1.1.4'

loop_
_exptl_crystal_face_index_h
_exptl_crystal_face_index_k
_exptl_crystal_face_index_l
_exptl_crystal_face_perp_dist
1 2 0 0.0993
0 -1 0 0.1016
3 0 4 0.0401
-21 0 0 0.0650
21 0 0 0.0013
5 0 -5 0.0349
-13 0 -3 0.0673
2 2 4 0.0815
0 -2 -4 0.0636
-9 -1 -4 0.0550
18 1 2 0.0323
16 0 -3 0.0233

loop_
_geom_angle_atom_site_label_1
_geom_angle_atom_site_label_2
_geom_angle_atom_site_label_3
_geom_angle_site_symmetry_1
_geom_angle_site_symmetry_3
_geom_angle
_geom_angle_publ_flag
C1 C1 H1 2_655 . 128.1(8) ?
C2 C1 C1 . 2_655 106.43(6) ?
C2 C1 H1 . . 125.5(8) ?
C3 N1 C4 . . 116.75(9) ?
C2 O1 C2 2_655 . 105.61(12) ?
C1 C2 O1 . . 110.76(10) ?
C1 C2 C3 . . 128.81(10) ?
O1 C2 C3 . . 120.34(10) ?
N1 C3 C2 . . 124.98(10) ?
N1 C3 H3 . . 117.5 ?
C2 C3 H3 . . 117.5 ?
C5 C4 N1 . . 118.31(9) ?
C5 C4 C9 . . 118.84(10) ?
C9 C4 N1 . . 122.74(10) ?
C4 C5 H5 . . 119.6 ?
C6 C5 C4 . . 120.82(10) ?
C6 C5 H5 . . 119.6 ?
C5 C6 H6 . . 120.8 ?
C7 C6 C5 . . 118.40(10) ?
C7 C6 H6 . . 120.8 ?
F1 C7 C6 . . 118.43(10) ?
F1 C7 C8 . . 118.77(10) ?
C8 C7 C6 . . 122.79(10) ?
C7 C8 C9 . . 118.29(10) ?
C7 C8 H8 . . 120.8(9) ?
C9 C8 H8 . . 120.9(9) ?
C4 C9 H9 . . 119.6 ?
C8 C9 C4 . . 120.86(10) ?
C8 C9 H9 . . 119.6 ?

loop_
_geom_bond_atom_site_label_1
_geom_bond_atom_site_label_2
_geom_bond_site_symmetry_2
_geom_bond_distance
_geom_bond_publ_flag
C1 C1 2_655 1.411(2) ?
C1 C2 . 1.3678(15) ?
C1 H1 . 0.970(14) ?
F1 C7 . 1.3573(12) ?
N1 C3 . 1.2819(14) ?
N1 C4 . 1.4198(13) ?
O1 C2 2_655 1.3712(12) ?
O1 C2 . 1.3712(12) ?
C2 C3 . 1.4353(15) ?
C3 H3 . 0.9500 ?
C4 C5 . 1.3983(15) ?
C4 C9 . 1.4020(15) ?
C5 H5 . 0.9500 ?
C5 C6 . 1.3861(15) ?
C6 H6 . 0.9500 ?
C6 C7 . 1.3825(16) ?
C7 C8 . 1.3778(16) ?
C8 C9 . 1.3880(15) ?
C8 H8 . 0.945(14) ?
C9 H9 . 0.9500 ?

loop_
_geom_hbond_atom_site_label_D
_geom_hbond_atom_site_label_H
_geom_hbond_atom_site_label_A
_geom_hbond_site_symmetry_A
_geom_hbond_distance_DH
_geom_hbond_distance_HA
_geom_hbond_distance_DA
_geom_hbond_angle_DHA
_geom_hbond_publ_flag
C1 H1 N1 1_545 0.970(14) 2.576(14) 3.5408(14) 173.1(10) yes
C8 H8 F1 4_646 0.945(14) 2.617(14) 3.2815(13) 127.8(10) yes

loop_
_geom_torsion_atom_site_label_1
_geom_torsion_atom_site_label_2
_geom_torsion_atom_site_label_3
_geom_torsion_atom_site_label_4
_geom_torsion_site_symmetry_1
_geom_torsion_site_symmetry_2
_geom_torsion_site_symmetry_3
_geom_torsion_site_symmetry_4
_geom_torsion
_geom_torsion_publ_flag
C1 C1 C2 O1 2_655 . . . 0.69(14) ?
C1 C1 C2 C3 2_655 . . . -175.88(10) ?
C1 C2 C3 N1 . . . . 172.93(11) ?
F1 C7 C8 C9 . . . . -179.59(9) ?
N1 C4 C5 C6 . . . . -176.78(9) ?
N1 C4 C9 C8 . . . . 176.64(9) ?
O1 C2 C3 N1 . . . . -3.35(15) ?
C2 O1 C2 C1 2_655 . . . -0.27(6) ?
C2 O1 C2 C3 2_655 . . . 176.63(11) ?
C3 N1 C4 C5 . . . . -146.10(10) ?
C3 N1 C4 C9 . . . . 37.67(14) ?
C4 N1 C3 C2 . . . . -174.20(9) ?
C4 C5 C6 C7 . . . . 0.19(15) ?
C5 C4 C9 C8 . . . . 0.43(15) ?
C5 C6 C7 F1 . . . . 179.63(9) ?
C5 C6 C7 C8 . . . . -0.02(17) ?
C6 C7 C8 C9 . . . . 0.05(17) ?
C7 C8 C9 C4 . . . . -0.26(16) ?
C9 C4 C5 C6 . . . . -0.39(15) ?
